data_1502497
loop_
_publ_author_name
'Snyder, Scott A.'
'Brill, Zachary G.'

_publ_section_title
;
 Structural revision and total synthesis of caraphenol B and C.
;
_journal_issue 20
_journal_name_full 'Organic letters'
_journal_page_first 5524
_journal_page_last 5527
_journal_paper_doi 10.1021/ol2022406
_journal_volume 13
_journal_year 2011
_chemical_formula_sum 'C41 H42 O8'
_chemical_formula_weight 662.75
_chemical_name_systematic
; 
 ? 
;
_space_group_IT_number 14
_symmetry_cell_setting monoclinic
_symmetry_space_group_name_Hall '-P 2ybc'
_symmetry_space_group_name_H-M 'P 1 21/c 1'
_atom_sites_solution_hydrogens geom
_atom_sites_solution_primary direct
_atom_sites_solution_secondary difmap
_audit_creation_method SHELXL-97
_cell_angle_alpha 90.00
_cell_angle_beta 91.4960(10)
_cell_angle_gamma 90.00
_cell_formula_units_Z 4
_cell_length_a 13.7829(11)
_cell_length_b 12.6372(10)
_cell_length_c 19.3995(16)
_cell_measurement_reflns_used 9921
_cell_measurement_temperature 150(2)
_cell_measurement_theta_max 30.39
_cell_measurement_theta_min 2.41
_cell_volume 3377.8(5)
_computing_cell_refinement 'Bruker SAINT'
_computing_data_collection 'Bruker APEX2'
_computing_data_reduction 'Bruker SAINT'
_computing_molecular_graphics 'Bruker SHELXTL'
_computing_publication_material 'Bruker SHELXTL'
_computing_structure_refinement 'SHELXL-97 (Sheldrick, 2008)'
_computing_structure_solution 'SHELXS-97 (Sheldrick, 2008)'
_diffrn_ambient_temperature 150(2)
_diffrn_measured_fraction_theta_full 0.989
_diffrn_measured_fraction_theta_max 0.989
_diffrn_measurement_device_type 'Bruker APEX-II CCD'
_diffrn_measurement_method '\f and \w scans'
_diffrn_radiation_monochromator graphite
_diffrn_radiation_source 'fine-focus sealed tube'
_diffrn_radiation_type MoK\a
_diffrn_radiation_wavelength 0.71073
_diffrn_reflns_av_R_equivalents 0.0713
_diffrn_reflns_av_sigmaI/netI 0.0602
_diffrn_reflns_limit_h_max 19
_diffrn_reflns_limit_h_min -19
_diffrn_reflns_limit_k_max 18
_diffrn_reflns_limit_k_min -18
_diffrn_reflns_limit_l_max 27
_diffrn_reflns_limit_l_min -27
_diffrn_reflns_number 52958
_diffrn_reflns_theta_full 30.61
_diffrn_reflns_theta_max 30.61
_diffrn_reflns_theta_min 1.48
_exptl_absorpt_coefficient_mu 0.090
_exptl_absorpt_correction_T_max 0.9823
_exptl_absorpt_correction_T_min 0.9650
_exptl_absorpt_correction_type empirical
_exptl_absorpt_process_details SADABS
_exptl_crystal_colour COLORLESS
_exptl_crystal_density_diffrn 1.303
_exptl_crystal_density_method 'not measured'
_exptl_crystal_description BLOCK
_exptl_crystal_F_000 1408
_exptl_crystal_size_max 0.40
_exptl_crystal_size_mid 0.40
_exptl_crystal_size_min 0.20
_refine_diff_density_max 0.605
_refine_diff_density_min -0.534
_refine_diff_density_rms 0.063
_refine_ls_extinction_method none
_refine_ls_goodness_of_fit_ref 1.064
_refine_ls_hydrogen_treatment constr
_refine_ls_matrix_type full
_refine_ls_number_parameters 451
_refine_ls_number_reflns 10283
_refine_ls_number_restraints 104
_refine_ls_restrained_S_all 1.073
_refine_ls_R_factor_all 0.1120
_refine_ls_R_factor_gt 0.0648
_refine_ls_shift/su_max 0.000
_refine_ls_shift/su_mean 0.000
_refine_ls_structure_factor_coef Fsqd
_refine_ls_weighting_details 'calc w=1/[\s^2^(Fo^2^)+(0.0934P)^2^+0.7195P] where P=(Fo^2^+2Fc^2^)/3'
_refine_ls_weighting_scheme calc
_refine_ls_wR_factor_gt 0.1716
_refine_ls_wR_factor_ref 0.1994
_reflns_number_gt 6168
_reflns_number_total 10283
_reflns_threshold_expression >2sigma(I)
_cod_data_source_file ol2022406_si_003.cif
_cod_data_source_block zbs10
_cod_depositor_comments
;
The following automatic conversions were performed:

'_symmetry_cell_setting' value 'Monoclinic' changed to 'monoclinic'
according to /home/saulius/struct/CIF-dictionaries/cif_core.dic
dictionary named 'cif_core.dic' version 2.4.1 from
2010-06-29.

'_exptl_absorpt_correction_type' value 'EMPIRICAL'
changed to 'empirical' according to
/home/saulius/struct/CIF-dictionaries/cif_core.dic dictionary named
'cif_core.dic' version 2.4.1 from
2010-06-29.

'_refine_ls_hydrogen_treatment' value 'CONSTR' changed
to 'constr' according to
/home/saulius/struct/CIF-dictionaries/cif_core.dic dictionary named
'cif_core.dic' version 2.4.1 from 2010-06-29.

Automatic conversion script
Id: cif_fix_values 1715 2011-07-08 13:25:40Z adriana 
;
_cod_original_sg_symbol_H-M P2(1)/c
_cod_database_code 1502497

loop_
_symmetry_equiv_pos_as_xyz
'x, y, z'
'-x, y+1/2, -z+1/2'
'-x, -y, -z'
'x, -y-1/2, z-1/2'

loop_
_atom_site_label
_atom_site_type_symbol
_atom_site_fract_x
_atom_site_fract_y
_atom_site_fract_z
_atom_site_U_iso_or_equiv
_atom_site_adp_type
_atom_site_occupancy
_atom_site_symmetry_multiplicity
_atom_site_calc_flag
_atom_site_refinement_flags
O1 O 0.30297(10) 0.25209(10) -0.19603(6) 0.0272(3) Uani 1 1 d .
H1A H 0.3282 0.1985 -0.2139 0.041 Uiso 1 1 calc R
O2 O 0.45870(10) 0.14867(10) -0.17075(7) 0.0281(3) Uani 1 1 d .
H2A H 0.4926 0.0994 -0.1538 0.042 Uiso 1 1 calc R
O3 O 0.43504(10) 0.04084(11) 0.14162(7) 0.0306(3) Uani 1 1 d .
O4 O 0.62434(10) 0.16859(11) -0.04057(7) 0.0305(3) Uani 1 1 d .
O5 O 0.12588(10) 0.44356(12) 0.01959(8) 0.0352(3) Uani 1 1 d .
O6 O 0.32544(13) 0.65945(11) -0.11726(9) 0.0440(4) Uani 1 1 d .
O7 O -0.17683(10) 0.15770(13) -0.14509(8) 0.0396(4) Uani 1 1 d .
O8 O 0.67413(12) 0.58504(12) -0.19281(8) 0.0427(4) Uani 1 1 d .
C1 C 0.7126(2) 0.6553(2) -0.14202(14) 0.0588(8) Uani 1 1 d .
H1B H 0.7452 0.7143 -0.1646 0.088 Uiso 1 1 calc R
H1C H 0.7594 0.6174 -0.1122 0.088 Uiso 1 1 calc R
H1D H 0.6598 0.6826 -0.1142 0.088 Uiso 1 1 calc R
C2 C -0.22708(18) 0.2294(2) -0.18919(15) 0.0535(7) Uani 1 1 d .
H2B H -0.2963 0.2115 -0.1908 0.080 Uiso 1 1 calc R
H2C H -0.2012 0.2246 -0.2357 0.080 Uiso 1 1 calc R
H2D H -0.2185 0.3016 -0.1716 0.080 Uiso 1 1 calc R
C3 C 0.4081(2) 0.67191(18) -0.15793(12) 0.0451(6) Uani 1 1 d .
H3A H 0.4213 0.7475 -0.1643 0.068 Uiso 1 1 calc R
H3B H 0.3964 0.6386 -0.2030 0.068 Uiso 1 1 calc R
H3C H 0.4642 0.6383 -0.1348 0.068 Uiso 1 1 calc R
C4 C 0.09394(18) 0.5361(2) 0.05500(14) 0.0477(6) Uani 1 1 d .
H4A H 0.0479 0.5157 0.0903 0.071 Uiso 1 1 calc R
H4B H 0.0621 0.5844 0.0220 0.071 Uiso 1 1 calc R
H4C H 0.1499 0.5715 0.0770 0.071 Uiso 1 1 calc R
C5 C 0.34427(16) 0.03185(18) 0.17423(11) 0.0368(5) Uani 1 1 d .
H5A H 0.3538 -0.0021 0.2193 0.055 Uiso 1 1 calc R
H5B H 0.3000 -0.0110 0.1455 0.055 Uiso 1 1 calc R
H5C H 0.3164 0.1025 0.1804 0.055 Uiso 1 1 calc R
C6 C 0.70954(15) 0.15272(17) 0.00133(11) 0.0329(5) Uani 1 1 d .
H6A H 0.7665 0.1765 -0.0236 0.049 Uiso 1 1 calc R
H6B H 0.7163 0.0773 0.0123 0.049 Uiso 1 1 calc R
H6C H 0.7045 0.1933 0.0441 0.049 Uiso 1 1 calc R
C7 C -0.04619(15) 0.12897(18) -0.06856(12) 0.0369(5) Uani 1 1 d .
H7A H -0.0833 0.0749 -0.0477 0.044 Uiso 1 1 calc R
C8 C 0.04522(15) 0.15221(17) -0.04301(11) 0.0350(5) Uani 1 1 d .
H8A H 0.0703 0.1142 -0.0042 0.042 Uiso 1 1 calc R
C9 C 0.61035(15) 0.47365(16) -0.10169(10) 0.0332(5) Uani 1 1 d .
H9A H 0.6382 0.5167 -0.0663 0.040 Uiso 1 1 calc R
C10 C 0.06346(14) 0.28121(16) -0.12927(10) 0.0306(4) Uani 1 1 d .
H10A H 0.1015 0.3333 -0.1512 0.037 Uiso 1 1 calc R
C11 C 0.29993(16) 0.55898(15) -0.09887(11) 0.0313(4) Uani 1 1 d .
C12 C 0.62340(15) 0.49894(16) -0.17026(11) 0.0323(5) Uani 1 1 d .
C13 C 0.55643(15) 0.38513(16) -0.08504(10) 0.0291(4) Uani 1 1 d .
H13A H 0.5478 0.3680 -0.0379 0.035 Uiso 1 1 calc R
C14 C -0.02886(15) 0.25940(16) -0.15553(10) 0.0303(4) Uani 1 1 d .
H14A H -0.0536 0.2965 -0.1948 0.036 Uiso 1 1 calc R
C15 C 0.28435(13) 0.18903(15) -0.07475(9) 0.0244(4) Uani 1 1 d .
H15A H 0.2583 0.1243 -0.0983 0.029 Uiso 1 1 calc R
C16 C 0.34073(15) 0.46880(15) -0.12565(10) 0.0280(4) Uani 1 1 d .
H16A H 0.3899 0.4729 -0.1590 0.034 Uiso 1 1 calc R
C17 C 0.10154(14) 0.22955(15) -0.07234(10) 0.0259(4) Uani 1 1 d .
C18 C 0.58327(15) 0.43490(16) -0.22165(10) 0.0294(4) Uani 1 1 d .
H18A H 0.5928 0.4512 -0.2688 0.035 Uiso 1 1 calc R
C19 C 0.23466(14) 0.36506(15) -0.05545(10) 0.0255(4) Uani 1 1 d .
C20 C 0.52978(14) 0.34787(15) -0.20403(10) 0.0266(4) Uani 1 1 d .
H20A H 0.5022 0.3048 -0.2396 0.032 Uiso 1 1 calc R
C21 C -0.08427(14) 0.18397(16) -0.12454(10) 0.0293(4) Uani 1 1 d .
C22 C 0.22793(15) 0.55404(16) -0.04983(11) 0.0323(5) Uani 1 1 d .
H22A H 0.2016 0.6173 -0.0315 0.039 Uiso 1 1 calc R
C23 C 0.43565(14) 0.08803(14) 0.07825(9) 0.0254(4) Uani 1 1 d .
C24 C 0.44727(14) 0.23049(14) -0.11981(9) 0.0243(4) Uani 1 1 d .
C25 C 0.30762(14) 0.37151(15) -0.10228(9) 0.0244(4) Uani 1 1 d .
C26 C 0.53748(14) 0.15292(14) -0.01095(10) 0.0254(4) Uani 1 1 d .
C27 C 0.51480(13) 0.32103(15) -0.13560(9) 0.0250(4) Uani 1 1 d .
C28 C 0.20153(13) 0.25352(15) -0.04258(10) 0.0249(4) Uani 1 1 d .
H28A H 0.2019 0.2404 0.0083 0.030 Uiso 1 1 calc R
C29 C 0.33627(13) 0.26172(14) -0.12652(9) 0.0233(4) Uani 1 1 d .
C30 C 0.35239(14) 0.11365(14) 0.04039(10) 0.0253(4) Uani 1 1 d .
H30A H 0.2897 0.0996 0.0575 0.030 Uiso 1 1 calc R
C31 C 0.52740(14) 0.10608(14) 0.05325(10) 0.0263(4) Uani 1 1 d .
H31A H 0.5833 0.0865 0.0799 0.032 Uiso 1 1 calc R
C32 C 0.36417(13) 0.16077(14) -0.02370(9) 0.0236(4) Uani 1 1 d .
C33 C 0.19528(14) 0.45731(16) -0.02812(10) 0.0280(4) Uani 1 1 d .
C34 C 0.45448(14) 0.18341(14) -0.04865(9) 0.0239(4) Uani 1 1 d .
C35 C 0.0718(7) 0.5389(7) -0.2236(4) 0.244(5) Uani 1 1 d U
H35A H 0.1408 0.5416 -0.2346 0.366 Uiso 1 1 calc R
H35B H 0.0647 0.5092 -0.1773 0.366 Uiso 1 1 calc R
H35C H 0.0447 0.6105 -0.2251 0.366 Uiso 1 1 calc R
C36 C 0.0074(6) 0.3268(5) -0.3477(3) 0.164(3) Uani 1 1 d DU
H36A H 0.0399 0.2710 -0.3704 0.197 Uiso 1 1 calc R
C37 C -0.0877(7) 0.3364(7) -0.3579(4) 0.199(4) Uani 1 1 d DU
H37A H -0.1227 0.2878 -0.3865 0.239 Uiso 1 1 calc R
C38 C -0.1362(5) 0.4221(7) -0.3249(4) 0.198(4) Uani 1 1 d DU
H38A H -0.2042 0.4308 -0.3318 0.238 Uiso 1 1 calc R
C39 C -0.0834(5) 0.4944(5) -0.2819(3) 0.149(2) Uani 1 1 d DU
H39A H -0.1136 0.5526 -0.2601 0.179 Uiso 1 1 calc R
C40 C 0.0203(5) 0.4726(5) -0.2737(3) 0.128(2) Uani 1 1 d DU
C41 C 0.0577(4) 0.3890(5) -0.3085(3) 0.1154(16) Uani 1 1 d DU
H41A H 0.1254 0.3759 -0.3035 0.138 Uiso 1 1 calc R

loop_
_atom_site_aniso_label
_atom_site_aniso_U_11
_atom_site_aniso_U_22
_atom_site_aniso_U_33
_atom_site_aniso_U_23
_atom_site_aniso_U_13
_atom_site_aniso_U_12
O1 0.0334(7) 0.0273(7) 0.0204(6) -0.0034(5) -0.0066(5) 0.0059(6)
O2 0.0342(8) 0.0248(7) 0.0250(7) -0.0049(5) -0.0037(6) 0.0083(6)
O3 0.0383(8) 0.0320(7) 0.0213(6) 0.0037(6) -0.0023(6) 0.0050(6)
O4 0.0255(7) 0.0368(8) 0.0291(7) 0.0018(6) -0.0029(6) 0.0042(6)
O5 0.0324(8) 0.0369(8) 0.0366(8) -0.0092(6) 0.0060(6) 0.0064(6)
O6 0.0606(11) 0.0224(7) 0.0496(10) -0.0007(7) 0.0109(8) 0.0042(7)
O7 0.0254(8) 0.0440(9) 0.0489(9) 0.0063(7) -0.0062(7) -0.0024(6)
O8 0.0550(10) 0.0366(9) 0.0358(8) 0.0081(7) -0.0126(7) -0.0177(7)
C1 0.085(2) 0.0432(14) 0.0470(14) 0.0099(12) -0.0270(14) -0.0301(14)
C2 0.0384(13) 0.0502(15) 0.0706(18) 0.0100(13) -0.0219(12) -0.0019(11)
C3 0.0716(17) 0.0280(11) 0.0361(12) 0.0000(9) 0.0103(11) -0.0046(11)
C4 0.0441(14) 0.0474(14) 0.0518(15) -0.0189(12) 0.0082(11) 0.0117(11)
C5 0.0432(13) 0.0409(12) 0.0263(10) 0.0071(9) 0.0001(9) 0.0002(10)
C6 0.0258(10) 0.0366(11) 0.0358(11) -0.0061(9) -0.0071(8) 0.0043(8)
C7 0.0272(10) 0.0374(11) 0.0462(13) 0.0132(10) 0.0020(9) -0.0022(9)
C8 0.0299(11) 0.0377(12) 0.0373(11) 0.0137(9) -0.0015(9) 0.0031(9)
C9 0.0400(12) 0.0301(10) 0.0289(10) -0.0003(8) -0.0118(9) -0.0030(9)
C10 0.0301(10) 0.0326(10) 0.0288(10) 0.0060(8) -0.0028(8) -0.0048(8)
C11 0.0395(11) 0.0226(9) 0.0317(10) -0.0006(8) -0.0040(9) 0.0042(8)
C12 0.0350(11) 0.0285(10) 0.0329(11) 0.0046(8) -0.0081(8) -0.0045(8)
C13 0.0336(11) 0.0288(10) 0.0246(9) 0.0014(8) -0.0042(8) 0.0007(8)
C14 0.0312(10) 0.0317(10) 0.0275(10) 0.0034(8) -0.0064(8) 0.0005(8)
C15 0.0257(9) 0.0230(9) 0.0243(9) -0.0012(7) -0.0055(7) 0.0023(7)
C16 0.0340(10) 0.0254(9) 0.0244(9) -0.0009(7) -0.0030(8) 0.0031(8)
C17 0.0256(9) 0.0278(9) 0.0243(9) -0.0005(7) -0.0013(7) 0.0033(7)
C18 0.0329(10) 0.0307(10) 0.0243(9) 0.0032(8) -0.0036(8) -0.0001(8)
C19 0.0263(9) 0.0268(9) 0.0233(9) -0.0034(7) -0.0056(7) 0.0034(7)
C20 0.0291(10) 0.0282(9) 0.0224(9) -0.0027(7) -0.0040(7) 0.0033(8)
C21 0.0225(9) 0.0320(10) 0.0334(10) -0.0019(8) -0.0016(8) 0.0008(8)
C22 0.0360(11) 0.0276(10) 0.0331(11) -0.0084(8) -0.0025(9) 0.0090(8)
C23 0.0346(10) 0.0215(9) 0.0198(8) -0.0002(7) -0.0041(7) 0.0033(7)
C24 0.0282(9) 0.0241(9) 0.0203(8) -0.0027(7) -0.0028(7) 0.0040(7)
C25 0.0278(9) 0.0242(9) 0.0208(8) -0.0019(7) -0.0066(7) 0.0043(7)
C26 0.0282(10) 0.0222(9) 0.0256(9) -0.0047(7) -0.0029(7) 0.0033(7)
C27 0.0258(9) 0.0242(9) 0.0249(9) -0.0001(7) -0.0034(7) 0.0032(7)
C28 0.0274(9) 0.0254(9) 0.0219(9) -0.0001(7) -0.0031(7) 0.0032(7)
C29 0.0267(9) 0.0230(9) 0.0199(8) -0.0022(7) -0.0045(7) 0.0042(7)
C30 0.0288(10) 0.0225(9) 0.0246(9) -0.0022(7) -0.0021(7) 0.0033(7)
C31 0.0294(10) 0.0235(9) 0.0257(9) -0.0027(7) -0.0059(7) 0.0049(7)
C32 0.0272(9) 0.0204(8) 0.0228(9) -0.0012(7) -0.0048(7) 0.0038(7)
C33 0.0246(9) 0.0336(10) 0.0255(9) -0.0058(8) -0.0035(7) 0.0054(8)
C34 0.0278(9) 0.0201(8) 0.0235(9) -0.0003(7) -0.0031(7) 0.0022(7)
C35 0.370(11) 0.216(8) 0.143(6) 0.060(5) -0.052(7) -0.148(8)
C36 0.237(7) 0.173(5) 0.081(3) 0.063(3) -0.045(4) -0.083(5)
C37 0.225(8) 0.238(8) 0.128(6) 0.108(5) -0.104(6) -0.123(6)
C38 0.174(6) 0.256(9) 0.161(7) 0.150(6) -0.065(5) -0.073(5)
C39 0.149(5) 0.190(5) 0.109(4) 0.109(4) 0.001(3) -0.026(4)
C40 0.180(5) 0.130(4) 0.074(3) 0.056(3) -0.017(3) -0.079(4)
C41 0.128(4) 0.145(4) 0.073(3) 0.053(3) -0.004(3) -0.052(3)

loop_
_atom_type_symbol
_atom_type_description
_atom_type_scat_dispersion_real
_atom_type_scat_dispersion_imag
_atom_type_scat_source
C C 0.0033 0.0016 'International Tables Vol C Tables 4.2.6.8 and 6.1.1.4'
H H 0.0000 0.0000 'International Tables Vol C Tables 4.2.6.8 and 6.1.1.4'
O O 0.0106 0.0060 'International Tables Vol C Tables 4.2.6.8 and 6.1.1.4'

loop_
_geom_angle_atom_site_label_1
_geom_angle_atom_site_label_2
_geom_angle_atom_site_label_3
_geom_angle
C23 O3 C5 117.48(15)
C26 O4 C6 117.47(15)
C33 O5 C4 116.94(17)
C11 O6 C3 117.79(17)
C21 O7 C2 117.34(17)
C12 O8 C1 117.35(18)
C8 C7 C21 120.1(2)
C7 C8 C17 121.54(19)
C12 C9 C13 119.61(18)
C17 C10 C14 121.89(19)
O6 C11 C16 124.00(19)
O6 C11 C22 114.34(17)
C16 C11 C22 121.66(19)
O8 C12 C9 124.74(18)
O8 C12 C18 115.51(18)
C9 C12 C18 119.76(19)
C27 C13 C9 121.46(18)
C21 C14 C10 119.60(18)
C32 C15 C28 113.21(15)
C32 C15 C29 103.02(15)
C28 C15 C29 107.89(14)
C11 C16 C25 117.85(19)
C10 C17 C8 117.41(18)
C10 C17 C28 122.48(17)
C8 C17 C28 120.11(17)
C20 C18 C12 119.67(18)
C25 C19 C33 119.97(18)
C25 C19 C28 113.30(16)
C33 C19 C28 126.61(18)
C18 C20 C27 121.83(18)
O7 C21 C14 124.56(18)
O7 C21 C7 116.07(18)
C14 C21 C7 119.36(18)
C33 C22 C11 119.62(18)
O3 C23 C30 123.70(18)
O3 C23 C31 114.45(16)
C30 C23 C31 121.83(17)
O2 C24 C34 109.85(14)
O2 C24 C27 108.97(15)
C34 C24 C27 117.34(15)
O2 C24 C29 104.19(14)
C34 C24 C29 102.40(14)
C27 C24 C29 113.19(15)
C19 C25 C16 121.29(17)
C19 C25 C29 110.52(16)
C16 C25 C29 127.98(17)
O4 C26 C31 123.52(17)
O4 C26 C34 117.27(17)
C31 C26 C34 119.19(18)
C13 C27 C20 117.66(18)
C13 C27 C24 123.04(17)
C20 C27 C24 119.06(16)
C19 C28 C17 113.71(15)
C19 C28 C15 101.31(15)
C17 C28 C15 114.55(15)
O1 C29 C25 106.99(14)
O1 C29 C15 114.95(15)
C25 C29 C15 102.26(15)
O1 C29 C24 110.19(14)
C25 C29 C24 117.42(15)
C15 C29 C24 105.11(14)
C23 C30 C32 117.35(18)
C23 C31 C26 119.84(17)
C34 C32 C30 122.03(17)
C34 C32 C15 111.80(16)
C30 C32 C15 126.12(17)
O5 C33 C22 124.40(17)
O5 C33 C19 116.05(18)
C22 C33 C19 119.55(18)
C32 C34 C26 119.62(17)
C32 C34 C24 111.48(16)
C26 C34 C24 128.59(17)
C41 C36 C37 123.3(7)
C36 C37 C38 118.3(7)
C39 C38 C37 120.6(7)
C38 C39 C40 115.2(6)
C41 C40 C35 126.4(8)
C41 C40 C39 118.3(5)
C35 C40 C39 115.1(8)
C36 C41 C40 124.2(6)

loop_
_geom_bond_atom_site_label_1
_geom_bond_atom_site_label_2
_geom_bond_distance
O1 C29 1.418(2)
O2 C24 1.442(2)
O3 C23 1.367(2)
O3 C5 1.421(3)
O4 C26 1.356(2)
O4 C6 1.425(2)
O5 C33 1.359(2)
O5 C4 1.431(3)
O6 C11 1.367(2)
O6 C3 1.412(3)
O7 C21 1.368(2)
O7 C2 1.415(3)
O8 C12 1.371(2)
O8 C1 1.419(3)
C7 C8 1.374(3)
C7 C21 1.381(3)
C8 C17 1.380(3)
C9 C12 1.384(3)
C9 C13 1.386(3)
C10 C17 1.375(3)
C10 C14 1.386(3)
C11 C16 1.378(3)
C11 C22 1.394(3)
C12 C18 1.388(3)
C13 C27 1.385(3)
C14 C21 1.370(3)
C15 C32 1.504(2)
C15 C28 1.547(3)
C15 C29 1.550(3)
C16 C25 1.391(3)
C17 C28 1.511(3)
C18 C20 1.372(3)
C19 C25 1.375(3)
C19 C33 1.396(3)
C19 C28 1.505(3)
C20 C27 1.391(3)
C22 C33 1.373(3)
C23 C30 1.385(3)
C23 C31 1.385(3)
C24 C34 1.504(3)
C24 C27 1.511(3)
C24 C29 1.582(3)
C25 C29 1.520(2)
C26 C31 1.389(3)
C26 C34 1.396(3)
C30 C32 1.392(3)
C32 C34 1.377(3)
C35 C40 1.454(8)
C36 C41 1.284(7)
C36 C37 1.325(8)
C37 C38 1.433(8)
C38 C39 1.424(10)
C39 C40 1.461(7)
C40 C41 1.362(7)

loop_
_geom_hbond_atom_site_label_D
_geom_hbond_atom_site_label_H
_geom_hbond_atom_site_label_A
_geom_hbond_distance_DH
_geom_hbond_distance_HA
_geom_hbond_distance_DA
_geom_hbond_angle_DHA
_geom_hbond_site_symmetry_A
O1 H1A O2 0.84 2.06 2.5496(19) 116.5 .
O2 H2A O3 0.84 2.04 2.8560(18) 162.3 3_655
